data_7117278
loop_
_publ_author_name
'Taichi Kano'
'Hiroki Maruyama'
'Ryu Sakamoto'
'Keiji Maruoka'

_publ_section_title
;
 Regioselectivity switch in chiral amine-catalysed asymmetric addition of
 aldehydes to reactive enals
;
_journal_name_full Chem.Commun.
_journal_page_first 10062
_journal_paper_doi 10.1039/C5cc02438B
_journal_volume 51
_journal_year 2015
_chemical_absolute_configuration rm
_chemical_formula_sum 'C39 H42 Cl2 N O6 P'
_chemical_formula_weight 722.61
_space_group_IT_number 4
_space_group_name_Hall 'P 2yb'
_space_group_name_H-M_alt 'P 1 21 1'
_symmetry_cell_setting monoclinic
_symmetry_Int_Tables_number 4
_symmetry_space_group_name_Hall 'P 2yb'
_symmetry_space_group_name_H-M 'P 1 21 1'
_atom_sites_solution_hydrogens geom
_atom_sites_solution_primary direct
_atom_sites_solution_secondary difmap
_audit_creation_method SHELXL-97
_audit_update_record
;
2014-03-11 deposited with the CCDC.
2015-05-12 downloaded from the CCDC.
;
_cell_angle_alpha 90.00
_cell_angle_beta 97.356(5)
_cell_angle_gamma 90.00
_cell_formula_units_Z 2
_cell_length_a 9.921(3)
_cell_length_b 16.320(4)
_cell_length_c 11.549(3)
_cell_measurement_reflns_used 1473
_cell_measurement_temperature 93(2)
_cell_measurement_theta_max 68.1
_cell_measurement_theta_min 25.4
_cell_volume 1854.5(9)
_computing_structure_refinement 'SHELXL-97 (Sheldrick, 1997)'
_computing_structure_solution 'SHELXS-97 (Sheldrick, 1990)'
_diffrn_ambient_temperature 93(2)
_diffrn_detector_area_resol_mean 5.8140
_diffrn_measured_fraction_theta_full 0.990
_diffrn_measured_fraction_theta_max 0.990
_diffrn_measurement_device_type 'Rigaku XtaLAB P200'
_diffrn_measurement_method \w
_diffrn_radiation_monochromator graphite
_diffrn_radiation_source 'fine-focus sealed tube'
_diffrn_radiation_type CuK\a
_diffrn_radiation_wavelength 1.54187
_diffrn_reflns_av_R_equivalents 0.0536
_diffrn_reflns_av_sigmaI/netI 0.0628
_diffrn_reflns_limit_h_max 10
_diffrn_reflns_limit_h_min -11
_diffrn_reflns_limit_k_max 19
_diffrn_reflns_limit_k_min -19
_diffrn_reflns_limit_l_max 13
_diffrn_reflns_limit_l_min -13
_diffrn_reflns_number 14750
_diffrn_reflns_theta_full 68.32
_diffrn_reflns_theta_max 68.32
_diffrn_reflns_theta_min 6.66
_exptl_absorpt_coefficient_mu 2.361
_exptl_absorpt_correction_T_max 0.9768
_exptl_absorpt_correction_T_min 0.8336
_exptl_absorpt_correction_type multi-scan
_exptl_absorpt_process_details 'REQAB(Rigaku, 1998)'
_exptl_crystal_colour Colorless
_exptl_crystal_density_diffrn 1.294
_exptl_crystal_density_method 'not measured'
_exptl_crystal_description Prism
_exptl_crystal_F_000 760
_exptl_crystal_size_max 0.08
_exptl_crystal_size_mid 0.04
_exptl_crystal_size_min 0.01
_refine_diff_density_max 0.265
_refine_diff_density_min -0.501
_refine_diff_density_rms 0.061
_refine_ls_abs_structure_details 'Flack H D (1983), Acta Cryst. A39, 876-881'
_refine_ls_abs_structure_Flack -0.024(19)
_refine_ls_extinction_method none
_refine_ls_goodness_of_fit_ref 1.059
_refine_ls_hydrogen_treatment constr
_refine_ls_matrix_type full
_refine_ls_number_parameters 446
_refine_ls_number_reflns 6264
_refine_ls_number_restraints 1
_refine_ls_restrained_S_all 1.058
_refine_ls_R_factor_all 0.0629
_refine_ls_R_factor_gt 0.0518
_refine_ls_shift/su_max 0.001
_refine_ls_shift/su_mean 0.000
_refine_ls_structure_factor_coef Fsqd
_refine_ls_weighting_details 'calc w=1/[\s^2^(Fo^2^)+(0.0613P)^2^+0.8114P] where P=(Fo^2^+2Fc^2^)/3'
_refine_ls_weighting_scheme calc
_refine_ls_wR_factor_gt 0.1233
_refine_ls_wR_factor_ref 0.1357
_reflns_number_gt 5411
_reflns_number_total 6264
_reflns_threshold_expression >2sigma(I)
_cod_data_source_file c5cc02438b2.cif
_cod_data_source_block 4310
_cod_original_sg_symbol_H-M 'P 21'
_cod_database_code 7117278

loop_
_symmetry_equiv_pos_as_xyz
'x, y, z'
'-x, y+1/2, -z'

loop_
_atom_site_label
_atom_site_type_symbol
_atom_site_fract_x
_atom_site_fract_y
_atom_site_fract_z
_atom_site_U_iso_or_equiv
_atom_site_adp_type
_atom_site_occupancy
_atom_site_symmetry_multiplicity
_atom_site_calc_flag
_atom_site_refinement_flags
_atom_site_disorder_assembly
_atom_site_disorder_group
N1 N 0.9908(3) 0.34449(19) 1.0654(2) 0.0259(6) Uani 1 1 d . . .
H1 H 1.0270 0.2929 1.0548 0.031 Uiso 1 1 calc R . .
C1 C 0.8426(4) 0.3342(3) 1.0730(3) 0.0301(8) Uani 1 1 d . . .
H1A H 0.8027 0.3878 1.0899 0.036 Uiso 1 1 calc R . .
H1B H 0.8302 0.2964 1.1379 0.036 Uiso 1 1 calc R . .
C2 C 0.7696(4) 0.3004(2) 0.9602(3) 0.0280(8) Uani 1 1 d . . .
H2 H 0.6716 0.2945 0.9670 0.034 Uiso 1 1 calc R . .
H2A H 0.8062 0.2455 0.9453 0.034 Uiso 1 1 calc R . .
C3 C 0.7880(4) 0.3579(2) 0.8575(3) 0.0266(8) Uani 1 1 d . . .
H3 H 0.7519 0.4132 0.8745 0.032 Uiso 1 1 calc R . .
C4 C 0.9396(4) 0.3660(2) 0.8474(3) 0.0307(8) Uani 1 1 d . . .
H4 H 0.9760 0.3109 0.8300 0.037 Uiso 1 1 calc R . .
C5 C 1.0138(4) 0.3962(2) 0.9628(3) 0.0292(8) Uani 1 1 d . . .
H5 H 1.1125 0.3978 0.9569 0.035 Uiso 1 1 calc R . .
H5A H 0.9841 0.4529 0.9764 0.035 Uiso 1 1 calc R . .
C6 C 0.7064(4) 0.3251(2) 0.7490(3) 0.0294(8) Uani 1 1 d . . .
O1 O 0.7499(3) 0.27837(18) 0.6806(2) 0.0389(7) Uani 1 1 d . . .
O2 O 0.5777(2) 0.35170(17) 0.7404(2) 0.0300(6) Uani 1 1 d . . .
C7 C 0.4709(4) 0.3217(3) 0.6478(3) 0.0322(9) Uani 1 1 d . . .
C8 C 0.4518(5) 0.2302(3) 0.6643(4) 0.0504(12) Uani 1 1 d . . .
H8 H 0.5302 0.2007 0.6413 0.076 Uiso 1 1 calc R . .
H8A H 0.3689 0.2121 0.6157 0.076 Uiso 1 1 calc R . .
H8B H 0.4440 0.2189 0.7465 0.076 Uiso 1 1 calc R . .
C9 C 0.3453(4) 0.3680(3) 0.6722(4) 0.0427(11) Uani 1 1 d . . .
H9 H 0.3191 0.3501 0.7472 0.064 Uiso 1 1 calc R . .
H9A H 0.2708 0.3569 0.6099 0.064 Uiso 1 1 calc R . .
H9B H 0.3647 0.4269 0.6752 0.064 Uiso 1 1 calc R . .
C10 C 0.5069(5) 0.3436(4) 0.5294(3) 0.0559(14) Uani 1 1 d . . .
H10 H 0.5264 0.4024 0.5268 0.084 Uiso 1 1 calc R . .
H10A H 0.4306 0.3303 0.4699 0.084 Uiso 1 1 calc R . .
H10B H 0.5874 0.3125 0.5143 0.084 Uiso 1 1 calc R . .
C11 C 0.9673(4) 0.4255(3) 0.7509(3) 0.0366(9) Uani 1 1 d . . .
H11 H 0.9267 0.4041 0.6751 0.055 Uiso 1 1 calc R . .
H11A H 1.0656 0.4315 0.7511 0.055 Uiso 1 1 calc R . .
H11B H 0.9273 0.4790 0.7646 0.055 Uiso 1 1 calc R . .
C12 C 1.0662(4) 0.3806(2) 1.1750(3) 0.0325(9) Uani 1 1 d . . .
H12 H 1.0320 0.4368 1.1850 0.039 Uiso 1 1 calc R . .
H12A H 1.1637 0.3848 1.1654 0.039 Uiso 1 1 calc R . .
C13 C 1.0533(4) 0.3324(2) 1.2844(3) 0.0314(9) Uani 1 1 d . . .
C14 C 0.9513(4) 0.3493(3) 1.3533(4) 0.0449(11) Uani 1 1 d . . .
H14 H 0.8875 0.3915 1.3301 0.054 Uiso 1 1 calc R . .
C15 C 0.9410(5) 0.3063(3) 1.4547(4) 0.0493(12) Uani 1 1 d . . .
H15 H 0.8696 0.3182 1.4996 0.059 Uiso 1 1 calc R . .
C16 C 1.0338(5) 0.2461(3) 1.4908(3) 0.0437(11) Uani 1 1 d . . .
H16 H 1.0281 0.2171 1.5614 0.052 Uiso 1 1 calc R . .
C17 C 1.1363(4) 0.2280(3) 1.4230(3) 0.0397(10) Uani 1 1 d . . .
H17 H 1.2009 0.1866 1.4476 0.048 Uiso 1 1 calc R . .
C18 C 1.1449(4) 0.2700(3) 1.3202(3) 0.0324(9) Uani 1 1 d . . .
H18 H 1.2138 0.2561 1.2736 0.039 Uiso 1 1 calc R . .
P1 P 0.13613(8) 0.12759(6) 0.97478(7) 0.0250(2) Uani 1 1 d . . .
O3 O 0.1216(3) 0.20880(16) 1.0293(2) 0.0317(6) Uani 1 1 d . . .
O4 O 0.0208(3) 0.08592(17) 0.9078(2) 0.0319(6) Uani 1 1 d . . .
O5 O 0.2625(2) 0.13838(15) 0.89981(19) 0.0242(5) Uani 1 1 d . . .
O6 O 0.1987(2) 0.06230(15) 1.0746(2) 0.0251(5) Uani 1 1 d . . .
C19 C 0.3284(3) 0.0670(2) 0.8706(3) 0.0232(7) Uani 1 1 d . . .
C20 C 0.3015(4) 0.0370(2) 0.7565(3) 0.0282(8) Uani 1 1 d . . .
H20 H 0.2429 0.0663 0.6994 0.034 Uiso 1 1 calc R . .
C21 C 0.3599(4) -0.0343(2) 0.7278(3) 0.0283(8) Uani 1 1 d . . .
H21 H 0.3436 -0.0540 0.6499 0.034 Uiso 1 1 calc R . .
C22 C 0.4445(4) -0.0796(2) 0.8128(3) 0.0240(7) Uani 1 1 d . . .
C23 C 0.4946(4) -0.1590(2) 0.7890(3) 0.0290(8) Uani 1 1 d . . .
H23 H 0.4741 -0.1813 0.7128 0.035 Uiso 1 1 calc R . .
C24 C 0.5710(4) -0.2035(2) 0.8727(3) 0.0301(8) Uani 1 1 d . . .
H24 H 0.6022 -0.2566 0.8553 0.036 Uiso 1 1 calc R . .
C25 C 0.6034(4) -0.1705(2) 0.9854(3) 0.0282(8) Uani 1 1 d . . .
H25 H 0.6586 -0.2010 1.0434 0.034 Uiso 1 1 calc R . .
C26 C 0.5562(3) -0.0948(2) 1.0124(3) 0.0247(7) Uani 1 1 d . . .
H26 H 0.5774 -0.0739 1.0894 0.030 Uiso 1 1 calc R . .
C27 C 0.4766(3) -0.0476(2) 0.9269(3) 0.0222(7) Uani 1 1 d . . .
C28 C 0.4184(3) 0.0296(2) 0.9555(3) 0.0199(7) Uani 1 1 d . . .
C29 C 0.3280(3) 0.0755(2) 1.1338(3) 0.0236(7) Uani 1 1 d . . .
C30 C 0.3394(4) 0.0972(2) 1.2519(3) 0.0265(8) Uani 1 1 d . . .
H30 H 0.2604 0.1011 1.2903 0.032 Uiso 1 1 calc R . .
C31 C 0.4647(4) 0.1126(2) 1.3119(3) 0.0300(8) Uani 1 1 d . . .
H31 H 0.4731 0.1257 1.3926 0.036 Uiso 1 1 calc R . .
C32 C 0.5831(4) 0.1091(2) 1.2535(3) 0.0275(8) Uani 1 1 d . . .
C33 C 0.7133(4) 0.1304(3) 1.3107(3) 0.0351(8) Uani 1 1 d . . .
H33 H 0.7229 0.1458 1.3906 0.042 Uiso 1 1 calc R . .
C34 C 0.8258(4) 0.1290(3) 1.2528(3) 0.0363(9) Uani 1 1 d . . .
H34 H 0.9123 0.1437 1.2924 0.044 Uiso 1 1 calc R . .
C35 C 0.8126(4) 0.1058(2) 1.1346(3) 0.0319(9) Uani 1 1 d . . .
H35 H 0.8904 0.1054 1.0945 0.038 Uiso 1 1 calc R . .
C36 C 0.6889(4) 0.0839(2) 1.0767(3) 0.0262(7) Uani 1 1 d . . .
H36 H 0.6819 0.0684 0.9969 0.031 Uiso 1 1 calc R . .
C37 C 0.5712(3) 0.0840(2) 1.1343(3) 0.0237(7) Uani 1 1 d . . .
C38 C 0.4385(3) 0.0633(2) 1.0755(3) 0.0224(7) Uani 1 1 d . . .
Cl1 Cl 0.92138(15) 0.03838(9) 0.56549(11) 0.0677(4) Uani 1 1 d . . .
Cl2 Cl 0.68440(14) 0.03309(10) 0.69104(15) 0.0792(5) Uani 1 1 d . . .
C39 C 0.8327(5) 0.0878(3) 0.6674(4) 0.0516(12) Uani 1 1 d . . .
H39 H 0.8069 0.1436 0.6389 0.062 Uiso 1 1 calc R . .
H39A H 0.8928 0.0933 0.7423 0.062 Uiso 1 1 calc R . .

loop_
_atom_site_aniso_label
_atom_site_aniso_U_11
_atom_site_aniso_U_22
_atom_site_aniso_U_33
_atom_site_aniso_U_23
_atom_site_aniso_U_13
_atom_site_aniso_U_12
N1 0.0207(14) 0.0220(16) 0.0341(15) -0.0029(13) 0.0004(12) 0.0071(12)
C1 0.0243(18) 0.035(2) 0.0311(18) -0.0037(16) 0.0027(15) 0.0027(16)
C2 0.0229(18) 0.033(2) 0.0279(17) 0.0007(15) 0.0020(14) 0.0008(15)
C3 0.0277(18) 0.024(2) 0.0288(17) -0.0035(15) 0.0051(14) -0.0015(15)
C4 0.031(2) 0.027(2) 0.0341(18) -0.0025(16) 0.0068(15) 0.0003(16)
C5 0.0221(18) 0.025(2) 0.039(2) -0.0031(16) 0.0023(15) 0.0011(15)
C6 0.029(2) 0.030(2) 0.0288(18) 0.0045(16) 0.0024(15) 0.0004(16)
O1 0.0427(16) 0.0412(18) 0.0333(13) -0.0097(13) 0.0072(12) 0.0033(13)
O2 0.0261(13) 0.0349(15) 0.0281(12) -0.0056(11) 0.0002(10) -0.0019(11)
C7 0.036(2) 0.036(2) 0.0237(17) -0.0048(16) -0.0014(15) -0.0062(17)
C8 0.043(3) 0.042(3) 0.063(3) -0.008(2) -0.007(2) -0.011(2)
C9 0.035(2) 0.050(3) 0.040(2) -0.008(2) -0.0042(18) 0.000(2)
C10 0.049(3) 0.089(4) 0.028(2) 0.007(2) 0.0003(19) -0.003(3)
C11 0.036(2) 0.036(2) 0.039(2) 0.0000(17) 0.0111(17) -0.0028(17)
C12 0.030(2) 0.028(2) 0.0373(19) -0.0079(17) -0.0061(16) 0.0021(16)
C13 0.0265(19) 0.033(2) 0.0331(19) -0.0132(17) -0.0012(15) 0.0000(16)
C14 0.039(2) 0.054(3) 0.041(2) -0.018(2) 0.0033(18) 0.005(2)
C15 0.042(3) 0.073(4) 0.034(2) -0.018(2) 0.0071(18) -0.002(2)
C16 0.050(3) 0.057(3) 0.0242(18) -0.0096(18) 0.0031(17) -0.017(2)
C17 0.038(2) 0.046(3) 0.0335(19) -0.0038(18) -0.0031(17) -0.0031(19)
C18 0.0281(19) 0.038(2) 0.0308(18) -0.0042(17) 0.0020(15) -0.0029(17)
P1 0.0212(4) 0.0208(5) 0.0330(4) 0.0002(4) 0.0034(3) 0.0009(4)
O3 0.0320(14) 0.0207(14) 0.0429(14) -0.0061(11) 0.0065(11) 0.0062(11)
O4 0.0258(14) 0.0284(15) 0.0398(13) 0.0004(11) -0.0022(11) -0.0054(11)
O5 0.0221(12) 0.0198(13) 0.0314(12) 0.0018(10) 0.0064(9) 0.0043(10)
O6 0.0193(12) 0.0242(14) 0.0317(12) 0.0000(10) 0.0029(10) 0.0002(10)
C19 0.0213(17) 0.0191(18) 0.0297(17) 0.0027(14) 0.0052(13) 0.0019(13)
C20 0.0281(18) 0.034(2) 0.0223(16) 0.0055(16) 0.0024(14) -0.0005(17)
C21 0.031(2) 0.031(2) 0.0241(17) -0.0032(15) 0.0071(14) 0.0001(16)
C22 0.0248(18) 0.024(2) 0.0247(16) -0.0026(14) 0.0072(13) -0.0001(14)
C23 0.0317(19) 0.030(2) 0.0277(17) -0.0057(16) 0.0116(15) -0.0012(16)
C24 0.029(2) 0.027(2) 0.0366(19) -0.0045(16) 0.0124(16) 0.0053(16)
C25 0.0260(18) 0.025(2) 0.0341(18) 0.0038(15) 0.0043(15) 0.0021(15)
C26 0.0200(17) 0.025(2) 0.0295(16) 0.0004(15) 0.0049(14) 0.0038(14)
C27 0.0173(16) 0.0221(19) 0.0284(16) 0.0019(14) 0.0079(13) -0.0022(14)
C28 0.0168(15) 0.0190(17) 0.0245(15) 0.0024(13) 0.0051(12) 0.0007(13)
C29 0.0205(17) 0.0208(18) 0.0293(16) 0.0017(14) 0.0023(13) 0.0007(14)
C30 0.033(2) 0.0191(18) 0.0290(17) -0.0014(14) 0.0088(15) 0.0034(14)
C31 0.035(2) 0.033(2) 0.0219(16) -0.0043(15) 0.0035(14) -0.0007(17)
C32 0.0299(19) 0.024(2) 0.0280(16) 0.0018(14) 0.0005(14) 0.0014(15)
C33 0.038(2) 0.033(2) 0.0314(17) -0.0051(18) -0.0049(15) -0.0032(19)
C34 0.028(2) 0.034(2) 0.044(2) -0.0003(19) -0.0062(16) -0.0027(18)
C35 0.0179(17) 0.032(2) 0.045(2) -0.0005(17) 0.0035(15) -0.0014(14)
C36 0.0240(18) 0.0234(19) 0.0313(17) -0.0016(15) 0.0041(14) -0.0014(14)
C37 0.0218(17) 0.0207(18) 0.0287(16) 0.0001(14) 0.0033(14) -0.0005(14)
C38 0.0229(17) 0.0149(17) 0.0289(16) 0.0046(14) 0.0015(13) 0.0013(13)
Cl1 0.0829(9) 0.0572(8) 0.0602(7) 0.0008(6) -0.0018(6) 0.0191(7)
Cl2 0.0519(8) 0.0626(9) 0.1183(12) 0.0204(9) -0.0076(7) -0.0104(7)
C39 0.050(3) 0.046(3) 0.054(3) 0.008(2) -0.012(2) 0.001(2)

loop_
_atom_type_symbol
_atom_type_description
_atom_type_scat_dispersion_real
_atom_type_scat_dispersion_imag
_atom_type_scat_source
C C 0.0181 0.0091 'International Tables Vol C Tables 4.2.6.8 and 6.1.1.4'
H H 0.0000 0.0000 'International Tables Vol C Tables 4.2.6.8 and 6.1.1.4'
N N 0.0311 0.0180 'International Tables Vol C Tables 4.2.6.8 and 6.1.1.4'
O O 0.0492 0.0322 'International Tables Vol C Tables 4.2.6.8 and 6.1.1.4'
P P 0.2955 0.4335 'International Tables Vol C Tables 4.2.6.8 and 6.1.1.4'
Cl Cl 0.3639 0.7018 'International Tables Vol C Tables 4.2.6.8 and 6.1.1.4'

loop_
_geom_angle_atom_site_label_1
_geom_angle_atom_site_label_2
_geom_angle_atom_site_label_3
_geom_angle
_geom_angle_site_symmetry_1
_geom_angle_site_symmetry_3
C1 N1 C5 111.2(3) . .
C1 N1 C12 112.4(3) . .
C5 N1 C12 109.6(3) . .
C1 N1 H1 107.8 . .
C5 N1 H1 107.8 . .
C12 N1 H1 107.8 . .
N1 C1 C2 110.9(3) . .
N1 C1 H1A 109.5 . .
C2 C1 H1A 109.5 . .
N1 C1 H1B 109.5 . .
C2 C1 H1B 109.5 . .
H1A C1 H1B 108.0 . .
C1 C2 C3 110.5(3) . .
C1 C2 H2 109.5 . .
C3 C2 H2 109.5 . .
C1 C2 H2A 109.5 . .
C3 C2 H2A 109.5 . .
H2 C2 H2A 108.1 . .
C6 C3 C4 113.5(3) . .
C6 C3 C2 108.8(3) . .
C4 C3 C2 109.0(3) . .
C6 C3 H3 108.5 . .
C4 C3 H3 108.5 . .
C2 C3 H3 108.5 . .
C5 C4 C3 109.4(3) . .
C5 C4 C11 108.8(3) . .
C3 C4 C11 112.4(3) . .
C5 C4 H4 108.7 . .
C3 C4 H4 108.7 . .
C11 C4 H4 108.7 . .
N1 C5 C4 114.0(3) . .
N1 C5 H5 108.8 . .
C4 C5 H5 108.8 . .
N1 C5 H5A 108.8 . .
C4 C5 H5A 108.8 . .
H5 C5 H5A 107.7 . .
O1 C6 O2 124.7(3) . .
O1 C6 C3 124.6(3) . .
O2 C6 C3 110.7(3) . .
C6 O2 C7 122.0(3) . .
O2 C7 C10 110.2(3) . .
O2 C7 C9 103.2(3) . .
C10 C7 C9 110.4(4) . .
O2 C7 C8 108.8(3) . .
C10 C7 C8 113.4(4) . .
C9 C7 C8 110.4(4) . .
C7 C8 H8 109.5 . .
C7 C8 H8A 109.5 . .
H8 C8 H8A 109.5 . .
C7 C8 H8B 109.5 . .
H8 C8 H8B 109.5 . .
H8A C8 H8B 109.5 . .
C7 C9 H9 109.5 . .
C7 C9 H9A 109.5 . .
H9 C9 H9A 109.5 . .
C7 C9 H9B 109.5 . .
H9 C9 H9B 109.5 . .
H9A C9 H9B 109.5 . .
C7 C10 H10 109.5 . .
C7 C10 H10A 109.5 . .
H10 C10 H10A 109.5 . .
C7 C10 H10B 109.5 . .
H10 C10 H10B 109.5 . .
H10A C10 H10B 109.5 . .
C4 C11 H11 109.5 . .
C4 C11 H11A 109.5 . .
H11 C11 H11A 109.5 . .
C4 C11 H11B 109.5 . .
H11 C11 H11B 109.5 . .
H11A C11 H11B 109.5 . .
N1 C12 C13 114.5(3) . .
N1 C12 H12 108.6 . .
C13 C12 H12 108.6 . .
N1 C12 H12A 108.6 . .
C13 C12 H12A 108.6 . .
H12 C12 H12A 107.6 . .
C18 C13 C14 118.0(4) . .
C18 C13 C12 120.6(3) . .
C14 C13 C12 121.4(4) . .
C15 C14 C13 121.5(4) . .
C15 C14 H14 119.3 . .
C13 C14 H14 119.3 . .
C16 C15 C14 120.1(4) . .
C16 C15 H15 119.9 . .
C14 C15 H15 119.9 . .
C15 C16 C17 119.3(4) . .
C15 C16 H16 120.3 . .
C17 C16 H16 120.3 . .
C18 C17 C16 120.5(4) . .
C18 C17 H17 119.7 . .
C16 C17 H17 119.7 . .
C17 C18 C13 120.5(4) . .
C17 C18 H18 119.7 . .
C13 C18 H18 119.7 . .
O4 P1 O3 121.88(16) . .
O4 P1 O5 111.93(14) . .
O3 P1 O5 104.69(14) . .
O4 P1 O6 105.71(14) . .
O3 P1 O6 109.39(14) . .
O5 P1 O6 101.41(12) . .
C19 O5 P1 117.1(2) . .
C29 O6 P1 119.3(2) . .
C28 C19 O5 118.4(3) . .
C28 C19 C20 122.9(3) . .
O5 C19 C20 118.7(3) . .
C21 C20 C19 119.5(3) . .
C21 C20 H20 120.2 . .
C19 C20 H20 120.2 . .
C20 C21 C22 120.8(3) . .
C20 C21 H21 119.6 . .
C22 C21 H21 119.6 . .
C21 C22 C27 119.7(3) . .
C21 C22 C23 122.1(3) . .
C27 C22 C23 118.2(3) . .
C24 C23 C22 121.6(3) . .
C24 C23 H23 119.2 . .
C22 C23 H23 119.2 . .
C23 C24 C25 119.6(3) . .
C23 C24 H24 120.2 . .
C25 C24 H24 120.2 . .
C26 C25 C24 120.8(3) . .
C26 C25 H25 119.6 . .
C24 C25 H25 119.6 . .
C25 C26 C27 120.6(3) . .
C25 C26 H26 119.7 . .
C27 C26 H26 119.7 . .
C26 C27 C22 119.3(3) . .
C26 C27 C28 121.4(3) . .
C22 C27 C28 119.1(3) . .
C19 C28 C27 117.7(3) . .
C19 C28 C38 119.9(3) . .
C27 C28 C38 121.9(3) . .
C38 C29 O6 118.8(3) . .
C38 C29 C30 123.0(3) . .
O6 C29 C30 118.2(3) . .
C31 C30 C29 119.7(3) . .
C31 C30 H30 120.2 . .
C29 C30 H30 120.2 . .
C30 C31 C32 120.2(3) . .
C30 C31 H31 119.9 . .
C32 C31 H31 119.9 . .
C33 C32 C37 118.6(3) . .
C33 C32 C31 121.7(3) . .
C37 C32 C31 119.7(3) . .
C34 C33 C32 121.2(3) . .
C34 C33 H33 119.4 . .
C32 C33 H33 119.4 . .
C33 C34 C35 119.8(3) . .
C33 C34 H34 120.1 . .
C35 C34 H34 120.1 . .
C36 C35 C34 120.8(4) . .
C36 C35 H35 119.6 . .
C34 C35 H35 119.6 . .
C35 C36 C37 120.8(3) . .
C35 C36 H36 119.6 . .
C37 C36 H36 119.6 . .
C36 C37 C32 118.8(3) . .
C36 C37 C38 122.5(3) . .
C32 C37 C38 118.7(3) . .
C29 C38 C37 118.3(3) . .
C29 C38 C28 119.5(3) . .
C37 C38 C28 122.2(3) . .
Cl1 C39 Cl2 111.7(3) . .
Cl1 C39 H39 109.3 . .
Cl2 C39 H39 109.3 . .
Cl1 C39 H39A 109.3 . .
Cl2 C39 H39A 109.3 . .
H39 C39 H39A 107.9 . .

loop_
_geom_bond_atom_site_label_1
_geom_bond_atom_site_label_2
_geom_bond_distance
_geom_bond_site_symmetry_2
N1 C1 1.494(4) .
N1 C5 1.496(5) .
N1 C12 1.506(4) .
N1 H1 0.9300 .
C1 C2 1.511(5) .
C1 H1A 0.9900 .
C1 H1B 0.9900 .
C2 C3 1.541(5) .
C2 H2 0.9900 .
C2 H2A 0.9900 .
C3 C6 1.501(5) .
C3 C4 1.529(5) .
C3 H3 1.0000 .
C4 C5 1.519(5) .
C4 C11 1.529(5) .
C4 H4 1.0000 .
C5 H5 0.9900 .
C5 H5A 0.9900 .
C6 O1 1.216(5) .
C6 O2 1.340(4) .
O2 C7 1.489(4) .
C7 C10 1.500(6) .
C7 C9 1.514(6) .
C7 C8 1.519(6) .
C8 H8 0.9800 .
C8 H8A 0.9800 .
C8 H8B 0.9800 .
C9 H9 0.9800 .
C9 H9A 0.9800 .
C9 H9B 0.9800 .
C10 H10 0.9800 .
C10 H10A 0.9800 .
C10 H10B 0.9800 .
C11 H11 0.9800 .
C11 H11A 0.9800 .
C11 H11B 0.9800 .
C12 C13 1.507(6) .
C12 H12 0.9900 .
C12 H12A 0.9900 .
C13 C18 1.392(5) .
C13 C14 1.393(6) .
C14 C15 1.381(7) .
C14 H14 0.9500 .
C15 C16 1.374(7) .
C15 H15 0.9500 .
C16 C17 1.392(6) .
C16 H16 0.9500 .
C17 C18 1.383(6) .
C17 H17 0.9500 .
C18 H18 0.9500 .
P1 O4 1.464(3) .
P1 O3 1.482(3) .
P1 O5 1.622(2) .
P1 O6 1.633(2) .
O5 C19 1.398(4) .
O6 C29 1.390(4) .
C19 C28 1.381(4) .
C19 C20 1.399(5) .
C20 C21 1.360(6) .
C20 H20 0.9500 .
C21 C22 1.415(5) .
C21 H21 0.9500 .
C22 C27 1.416(5) .
C22 C23 1.427(5) .
C23 C24 1.360(5) .
C23 H23 0.9500 .
C24 C25 1.407(5) .
C24 H24 0.9500 .
C25 C26 1.372(5) .
C25 H25 0.9500 .
C26 C27 1.411(5) .
C26 H26 0.9500 .
C27 C28 1.443(5) .
C28 C38 1.480(5) .
C29 C38 1.372(5) .
C29 C30 1.400(5) .
C30 C31 1.367(5) .
C30 H30 0.9500 .
C31 C32 1.428(5) .
C31 H31 0.9500 .
C32 C33 1.416(5) .
C32 C37 1.427(5) .
C33 C34 1.373(6) .
C33 H33 0.9500 .
C34 C35 1.406(5) .
C34 H34 0.9500 .
C35 C36 1.368(5) .
C35 H35 0.9500 .
C36 C37 1.416(5) .
C36 H36 0.9500 .
C37 C38 1.442(5) .
Cl1 C39 1.754(5) .
Cl2 C39 1.771(5) .
C39 H39 0.9900 .
C39 H39A 0.9900 .

loop_
_geom_hbond_atom_site_label_D
_geom_hbond_atom_site_label_H
_geom_hbond_atom_site_label_A
_geom_hbond_distance_DH
_geom_hbond_distance_HA
_geom_hbond_distance_DA
_geom_hbond_angle_DHA
_geom_hbond_site_symmetry_A
N1 H1 O3 0.93 1.71 2.627(4) 168.5 1_655

loop_
_geom_torsion_atom_site_label_1
_geom_torsion_atom_site_label_2
_geom_torsion_atom_site_label_3
_geom_torsion_atom_site_label_4
_geom_torsion
_geom_torsion_site_symmetry_1
_geom_torsion_site_symmetry_2
_geom_torsion_site_symmetry_3
_geom_torsion_site_symmetry_4
C5 N1 C1 C2 54.8(4) . . . .
C12 N1 C1 C2 178.2(3) . . . .
N1 C1 C2 C3 -58.8(4) . . . .
C1 C2 C3 C6 -176.2(3) . . . .
C1 C2 C3 C4 59.6(4) . . . .
C6 C3 C4 C5 -177.7(3) . . . .
C2 C3 C4 C5 -56.3(4) . . . .
C6 C3 C4 C11 61.4(4) . . . .
C2 C3 C4 C11 -177.3(3) . . . .
C1 N1 C5 C4 -53.9(4) . . . .
C12 N1 C5 C4 -178.8(3) . . . .
C3 C4 C5 N1 54.8(4) . . . .
C11 C4 C5 N1 178.0(3) . . . .
C4 C3 C6 O1 29.9(5) . . . .
C2 C3 C6 O1 -91.7(4) . . . .
C4 C3 C6 O2 -152.7(3) . . . .
C2 C3 C6 O2 85.8(4) . . . .
O1 C6 O2 C7 3.9(6) . . . .
C3 C6 O2 C7 -173.5(3) . . . .
C6 O2 C7 C10 -61.9(5) . . . .
C6 O2 C7 C9 -179.8(3) . . . .
C6 O2 C7 C8 62.9(4) . . . .
C1 N1 C12 C13 57.2(4) . . . .
C5 N1 C12 C13 -178.6(3) . . . .
N1 C12 C13 C18 89.1(4) . . . .
N1 C12 C13 C14 -91.7(4) . . . .
C18 C13 C14 C15 0.4(6) . . . .
C12 C13 C14 C15 -178.8(4) . . . .
C13 C14 C15 C16 1.1(7) . . . .
C14 C15 C16 C17 -1.3(7) . . . .
C15 C16 C17 C18 -0.1(6) . . . .
C16 C17 C18 C13 1.7(6) . . . .
C14 C13 C18 C17 -1.9(6) . . . .
C12 C13 C18 C17 177.3(3) . . . .
O4 P1 O5 C19 -66.7(3) . . . .
O3 P1 O5 C19 159.4(2) . . . .
O6 P1 O5 C19 45.6(2) . . . .
O4 P1 O6 C29 164.3(2) . . . .
O3 P1 O6 C29 -62.8(3) . . . .
O5 P1 O6 C29 47.4(3) . . . .
P1 O5 C19 C28 -77.4(3) . . . .
P1 O5 C19 C20 103.3(3) . . . .
C28 C19 C20 C21 3.7(5) . . . .
O5 C19 C20 C21 -177.1(3) . . . .
C19 C20 C21 C22 1.6(5) . . . .
C20 C21 C22 C27 -4.4(5) . . . .
C20 C21 C22 C23 172.7(4) . . . .
C21 C22 C23 C24 -177.1(3) . . . .
C27 C22 C23 C24 0.1(5) . . . .
C22 C23 C24 C25 -0.9(5) . . . .
C23 C24 C25 C26 1.5(5) . . . .
C24 C25 C26 C27 -1.4(5) . . . .
C25 C26 C27 C22 0.6(5) . . . .
C25 C26 C27 C28 175.7(3) . . . .
C21 C22 C27 C26 177.3(3) . . . .
C23 C22 C27 C26 0.1(5) . . . .
C21 C22 C27 C28 2.0(5) . . . .
C23 C22 C27 C28 -175.2(3) . . . .
O5 C19 C28 C27 174.8(3) . . . .
C20 C19 C28 C27 -5.9(5) . . . .
O5 C19 C28 C38 2.7(5) . . . .
C20 C19 C28 C38 -178.0(3) . . . .
C26 C27 C28 C19 -172.2(3) . . . .
C22 C27 C28 C19 2.9(5) . . . .
C26 C27 C28 C38 -0.3(5) . . . .
C22 C27 C28 C38 174.9(3) . . . .
P1 O6 C29 C38 -72.4(4) . . . .
P1 O6 C29 C30 110.4(3) . . . .
C38 C29 C30 C31 4.6(6) . . . .
O6 C29 C30 C31 -178.3(3) . . . .
C29 C30 C31 C32 1.9(6) . . . .
C30 C31 C32 C33 175.5(4) . . . .
C30 C31 C32 C37 -4.2(6) . . . .
C37 C32 C33 C34 1.6(6) . . . .
C31 C32 C33 C34 -178.1(4) . . . .
C32 C33 C34 C35 -0.3(6) . . . .
C33 C34 C35 C36 -0.6(6) . . . .
C34 C35 C36 C37 0.0(6) . . . .
C35 C36 C37 C32 1.3(5) . . . .
C35 C36 C37 C38 178.4(3) . . . .
C33 C32 C37 C36 -2.1(5) . . . .
C31 C32 C37 C36 177.6(3) . . . .
C33 C32 C37 C38 -179.3(3) . . . .
C31 C32 C37 C38 0.4(5) . . . .
O6 C29 C38 C37 174.6(3) . . . .
C30 C29 C38 C37 -8.3(5) . . . .
O6 C29 C38 C28 -5.3(5) . . . .
C30 C29 C38 C28 171.7(3) . . . .
C36 C37 C38 C29 -171.5(3) . . . .
C32 C37 C38 C29 5.6(5) . . . .
C36 C37 C38 C28 8.5(5) . . . .
C32 C37 C38 C28 -174.4(3) . . . .
C19 C28 C38 C29 53.7(5) . . . .
C27 C28 C38 C29 -118.1(4) . . . .
C19 C28 C38 C37 -126.2(4) . . . .
C27 C28 C38 C37 62.0(5) . . . .
